data_7209398
loop_
_publ_author_name
'Wu, Z.'
'Rodewald, U.C.'
'Hoffmann, R.D.'
'Poettgen, R.'

_publ_section_title
;
 Structure refinement of Au Sn2
;
_journal_name_full
;
Zeitschrift fuer Naturforschung, Teil B. Anorganische Chemie, Organische
 Chemie (42,1987-)
;
_journal_page_first 108
_journal_page_last 110
_journal_volume 61
_journal_year 2006
_chemical_formula_sum 'Au Sn2'
_space_group_IT_number 61
_symmetry_space_group_name_Hall '-P 2ac 2ab'
_symmetry_space_group_name_H-M 'P b c a'
_cell_angle_alpha 90
_cell_angle_beta 90
_cell_angle_gamma 90
_cell_formula_units_Z 8
_cell_length_a 6.898
_cell_length_b 7.011
_cell_length_c 11.773
_cell_volume 569.364
_citation_journal_id_ASTM ZNBSEN
_cod_data_source_file gold_372.cif
_cod_data_source_block Au1Sn2
_cod_original_cell_volume 569.3644
_cod_original_formula_sum 'Au1 Sn2'
_cod_database_code 7209398

loop_
_symmetry_equiv_pos_as_xyz
x,y,z
-x+1/2,-y,z+1/2
x+1/2,-y+1/2,-z
-x,y+1/2,-z+1/2
-x,-y,-z
x-1/2,y,-z-1/2
-x-1/2,y-1/2,z
x,-y-1/2,z-1/2

loop_
_atom_site_label
_atom_site_type_symbol
_atom_site_fract_x
_atom_site_fract_y
_atom_site_fract_z
_atom_site_occupancy
_atom_site_U_iso_or_equiv
Sn1 Sn 0.85258 0.25116 0.08937 1 0.0
Au1 Au 0.01177 0.89185 0.116502 1 0.0
Sn2 Sn 0.12914 0.52783 0.17234 1 0.0
